data_2020147
loop_
_publ_author_name
'Tebbe, K. F.'

_publ_section_title
;
 Untersuchungen an Polyhalogeniden. 6. Hexaammincobalt(III)heptaiodid, (Co
 (N H3)6) I3 I4
;
_journal_name_full 'Acta Crystallographica C (39,1983-)'
_journal_page_first 154
_journal_page_last 159
_journal_volume 39
_journal_year 1983
_chemical_formula_sum 'Co H18 I7 N6'
_chemical_name_systematic '(Co (N H3)6) I3 (I2)2'
_space_group_IT_number 12
_symmetry_space_group_name_Hall '-C 2y'
_symmetry_space_group_name_H-M 'C 1 2/m 1'
_cell_angle_alpha 90
_cell_angle_beta 123.28
_cell_angle_gamma 90
_cell_formula_units_Z 2
_cell_length_a 15.712
_cell_length_b 7.772
_cell_length_c 9.732
_cell_volume 993.510
_citation_journal_id_ASTM ACSCEE
_cod_data_source_file Tebbe_ACSCEE_1983_175.cif
_cod_data_source_block H18Co1I7N6
_cod_original_cell_volume 993.5097
_cod_original_formula_sum 'H18 Co1 I7 N6'
_cod_database_code 2020147

loop_
_symmetry_equiv_pos_as_xyz
x,y,z
-x,y,-z
-x,-y,-z
x,-y,z
x+1/2,y+1/2,z
-x+1/2,y+1/2,-z
-x+1/2,-y+1/2,-z
x+1/2,-y+1/2,z

loop_
_atom_site_label
_atom_site_type_symbol
_atom_site_fract_x
_atom_site_fract_y
_atom_site_fract_z
_atom_site_occupancy
_atom_site_U_iso_or_equiv
_atom_site_attached_hydrogens
N1 N-3 0.3585 0 0.4478 1 0.0 3
I1 I 0 0 0 1 0.0 0
I2 I 0.18662 0 0.00267 1 0.0 0
N2 N-3 0.4577 0.1799 0.3306 1 0.0 3
Co1 Co+3 0.5 0 0.5 1 0.0 0
I3 I 0.83896 0 0.46737 1 0.0 0
I4 I 0.60238 0 0.12901 1 0.0 0
